data_7214151
loop_
_publ_author_name
'Tseng, Tien-Wen'
'Luo, Tzuoo-Tsair'
'Su, Chong-Cheng'
'Hsu, Hui-Huan'
'Yang, Chen-I'
'Lu, Kuang-Lieh'

_publ_section_title
;
 An unusual cobalt(ii)-based single-walled metal--organic nanotube
;
_journal_issue 13
_journal_name_full CrystEngComm
_journal_page_first 2626
_journal_paper_doi 10.1039/c3ce41952e
_journal_volume 16
_journal_year 2014
_chemical_formula_moiety 'C25 H27 Co3 N3 O17'
_chemical_formula_sum 'C25 H27 Co3 N3 O17'
_chemical_formula_weight 818.29
_chemical_name_systematic
;
 ?
;
_space_group_IT_number 14
_symmetry_cell_setting monoclinic
_symmetry_space_group_name_Hall '-P 2ybc'
_symmetry_space_group_name_H-M 'P 1 21/c 1'
_atom_sites_solution_hydrogens geom
_atom_sites_solution_primary direct
_atom_sites_solution_secondary difmap
_audit_creation_method SHELXL-97
_cell_angle_alpha 90.00
_cell_angle_beta 93.3110(10)
_cell_angle_gamma 90.00
_cell_formula_units_Z 4
_cell_length_a 9.1893(3)
_cell_length_b 26.0295(8)
_cell_length_c 12.8033(4)
_cell_measurement_reflns_used 0
_cell_measurement_temperature 200(2)
_cell_measurement_theta_max 0
_cell_measurement_theta_min 0
_cell_volume 3057.35(17)
_computing_structure_refinement 'SHELXL-97 (Sheldrick, 2008)'
_diffrn_ambient_temperature 200(2)
_diffrn_measured_fraction_theta_full 0.996
_diffrn_measured_fraction_theta_max 0.996
_diffrn_radiation_monochromator graphite
_diffrn_radiation_source 'fine-focus sealed tube'
_diffrn_radiation_type MoK\a
_diffrn_radiation_wavelength 0.71073
_diffrn_reflns_av_R_equivalents 0.0251
_diffrn_reflns_av_sigmaI/netI 0.0250
_diffrn_reflns_limit_h_max 8
_diffrn_reflns_limit_h_min -10
_diffrn_reflns_limit_k_max 30
_diffrn_reflns_limit_k_min -30
_diffrn_reflns_limit_l_max 15
_diffrn_reflns_limit_l_min -15
_diffrn_reflns_number 20715
_diffrn_reflns_theta_full 25.07
_diffrn_reflns_theta_max 25.07
_diffrn_reflns_theta_min 1.56
_exptl_absorpt_coefficient_mu 1.694
_exptl_absorpt_correction_T_max 0.7452
_exptl_absorpt_correction_T_min 0.6571
_exptl_absorpt_correction_type multi-scan
_exptl_absorpt_process_details SADABS
_exptl_crystal_colour pink
_exptl_crystal_density_diffrn 1.778
_exptl_crystal_density_method 'not measured'
_exptl_crystal_description prism
_exptl_crystal_F_000 1660
_exptl_crystal_size_max 0.24
_exptl_crystal_size_mid 0.20
_exptl_crystal_size_min 0.10
_refine_diff_density_max 0.663
_refine_diff_density_min -0.477
_refine_diff_density_rms 0.090
_refine_ls_extinction_method none
_refine_ls_goodness_of_fit_ref 1.105
_refine_ls_hydrogen_treatment mixed
_refine_ls_matrix_type full
_refine_ls_number_parameters 478
_refine_ls_number_reflns 5391
_refine_ls_number_restraints 13
_refine_ls_restrained_S_all 1.106
_refine_ls_R_factor_all 0.0334
_refine_ls_R_factor_gt 0.0271
_refine_ls_shift/su_max 0.002
_refine_ls_shift/su_mean 0.000
_refine_ls_structure_factor_coef Fsqd
_refine_ls_weighting_details 'calc w=1/[\s^2^(Fo^2^)+(0.0345P)^2^+4.5635P] where P=(Fo^2^+2Fc^2^)/3'
_refine_ls_weighting_scheme calc
_refine_ls_wR_factor_gt 0.0661
_refine_ls_wR_factor_ref 0.0790
_reflns_number_gt 4754
_reflns_number_total 5391
_reflns_threshold_expression >2\s(I)
_cod_data_source_file c3ce41952e.txt
_cod_data_source_block i12740
_cod_original_sg_symbol_H-M 'P 21/c'
_cod_database_code 7214151

loop_
_symmetry_equiv_pos_as_xyz
'x, y, z'
'-x, y+1/2, -z+1/2'
'-x, -y, -z'
'x, -y-1/2, z-1/2'

loop_
_atom_site_label
_atom_site_type_symbol
_atom_site_fract_x
_atom_site_fract_y
_atom_site_fract_z
_atom_site_U_iso_or_equiv
_atom_site_adp_type
_atom_site_occupancy
_atom_site_symmetry_multiplicity
_atom_site_calc_flag
_atom_site_refinement_flags
_atom_site_disorder_assembly
_atom_site_disorder_group
Co1 Co 0.15314(4) 0.416873(14) 0.47083(3) 0.00883(10) Uani 1 1 d . . .
Co2 Co 0.00729(4) 0.359219(13) 0.24071(3) 0.00854(10) Uani 1 1 d . . .
Co3 Co -0.13678(4) 0.315555(13) -0.01780(3) 0.00849(10) Uani 1 1 d . . .
C1 C 0.4269(3) 0.37039(10) 0.4109(2) 0.0116(6) Uani 1 1 d . . .
C2 C 0.5721(3) 0.36094(10) 0.3962(2) 0.0120(6) Uani 1 1 d . . .
H2 H 0.6001 0.3338 0.3521 0.014 Uiso 1 1 calc R . .
C3 C 0.6772(3) 0.39215(10) 0.4476(2) 0.0109(6) Uani 1 1 d . . .
C4 C 0.6317(3) 0.42945(11) 0.5161(2) 0.0134(6) Uani 1 1 d . . .
H4 H 0.7009 0.4505 0.5537 0.016 Uiso 1 1 calc R . .
C5 C 0.4838(3) 0.43548(11) 0.5287(2) 0.0133(6) Uani 1 1 d . . .
H5 H 0.4532 0.4604 0.5769 0.016 Uiso 1 1 calc R . .
C6 C 0.3060(3) 0.34125(11) 0.3513(2) 0.0122(6) Uani 1 1 d . . .
C7 C 0.8358(3) 0.38643(10) 0.4245(2) 0.0110(6) Uani 1 1 d . . .
C8 C 0.1184(3) 0.61256(10) 0.1935(2) 0.0105(5) Uani 1 1 d . . .
C9 C 0.1043(3) 0.56939(10) 0.2554(2) 0.0117(6) Uani 1 1 d . . .
H9 H 0.0976 0.5726 0.3289 0.014 Uiso 1 1 calc R . .
C10 C 0.1000(3) 0.52141(10) 0.2079(2) 0.0116(6) Uani 1 1 d . . .
C11 C 0.1105(3) 0.51867(11) 0.1003(2) 0.0142(6) Uani 1 1 d . . .
H11 H 0.1085 0.4863 0.0660 0.017 Uiso 1 1 calc R . .
C12 C 0.1240(3) 0.56368(11) 0.0434(2) 0.0134(6) Uani 1 1 d . . .
H12 H 0.1308 0.5615 -0.0302 0.016 Uiso 1 1 calc R . .
C13 C 0.0845(3) 0.47346(10) 0.2718(2) 0.0112(6) Uani 1 1 d . . .
C14 C 0.1229(3) 0.66592(10) 0.2398(2) 0.0114(6) Uani 1 1 d . . .
C15 C 0.5873(3) 0.34864(11) 0.0673(2) 0.0135(6) Uani 1 1 d . . .
C16 C 0.4429(3) 0.35632(11) 0.0863(2) 0.0140(6) Uani 1 1 d . . .
H16 H 0.4166 0.3779 0.1420 0.017 Uiso 1 1 calc R . .
C17 C 0.3362(3) 0.33203(11) 0.0229(2) 0.0151(6) Uani 1 1 d . . .
C18 C 0.3809(3) 0.30177(12) -0.0590(2) 0.0196(6) Uani 1 1 d . . .
H18 H 0.3109 0.2846 -0.1041 0.024 Uiso 1 1 calc R . .
C19 C 0.5283(3) 0.29693(12) -0.0742(2) 0.0196(6) Uani 1 1 d . . .
H19 H 0.5574 0.2767 -0.1311 0.024 Uiso 1 1 calc R . .
C20 C 0.1773(3) 0.33687(11) 0.0466(2) 0.0135(6) Uani 1 1 d . . .
C21 C 0.7080(3) 0.37141(11) 0.1383(2) 0.0115(6) Uani 1 1 d . . .
N1 N 0.3825(2) 0.40747(9) 0.47526(17) 0.0116(5) Uani 1 1 d . . .
N2 N 0.1278(2) 0.60998(8) 0.08865(17) 0.0114(5) Uani 1 1 d . . .
N3 N 0.6313(2) 0.31955(9) -0.01196(18) 0.0137(5) Uani 1 1 d . . .
O1 O 0.17920(19) 0.36207(7) 0.35581(14) 0.0114(4) Uani 1 1 d . . .
O2 O 0.3326(2) 0.30159(7) 0.30388(15) 0.0170(4) Uani 1 1 d . . .
O3 O 0.86900(19) 0.34989(7) 0.36622(14) 0.0111(4) Uani 1 1 d . . .
O4 O 0.92268(19) 0.41933(7) 0.46503(14) 0.0112(4) Uani 1 1 d . . .
O5 O 0.15515(19) 0.47334(7) 0.35913(14) 0.0116(4) Uani 1 1 d . . .
O6 O 0.00408(19) 0.43875(7) 0.23247(14) 0.0123(4) Uani 1 1 d . . .
O7 O 0.1088(2) 0.66991(7) 0.33597(14) 0.0165(4) Uani 1 1 d . . .
O8 O 0.1399(2) 0.70316(7) 0.17800(14) 0.0120(4) Uani 1 1 d . . .
O9 O 0.1513(2) 0.36480(7) 0.12269(14) 0.0143(4) Uani 1 1 d . . .
O10 O 0.0869(2) 0.31235(7) -0.01205(15) 0.0160(4) Uani 1 1 d . . .
O11 O 0.6787(2) 0.40651(8) 0.19728(15) 0.0171(4) Uani 1 1 d . . .
O12 O 0.83356(19) 0.35035(7) 0.13017(14) 0.0107(4) Uani 1 1 d . . .
O13 O 0.1472(2) 0.47620(8) 0.57773(15) 0.0158(4) Uani 1 1 d D . .
O14 O 0.0383(2) 0.27887(7) 0.23639(15) 0.0145(4) Uani 1 1 d D . .
O15 O -0.1557(2) 0.23723(8) 0.00788(16) 0.0193(5) Uani 1 1 d D . .
O30 O 0.1430(2) 0.36315(8) 0.59057(17) 0.0229(5) Uani 1 1 d D . .
C31A C 0.2179(9) 0.3108(3) 0.5895(6) 0.0380(18) Uani 0.50 1 d PD A 1
H31A H 0.2447 0.3027 0.5175 0.046 Uiso 0.50 1 calc PR A 1
H31B H 0.1499 0.2839 0.6116 0.046 Uiso 0.50 1 calc PR A 1
C32A C 0.3559(11) 0.3109(5) 0.6637(10) 0.066(4) Uani 0.50 1 d PD A 1
H32A H 0.4197 0.3392 0.6451 0.079 Uiso 0.50 1 calc PR A 1
H32B H 0.4076 0.2782 0.6573 0.079 Uiso 0.50 1 calc PR A 1
H32C H 0.3282 0.3153 0.7360 0.079 Uiso 0.50 1 calc PR A 1
C31B C 0.2509(10) 0.3428(4) 0.6678(7) 0.061(3) Uani 0.50 1 d PD A 2
H31C H 0.2053 0.3374 0.7351 0.073 Uiso 0.50 1 calc PR A 2
H31D H 0.3314 0.3678 0.6795 0.073 Uiso 0.50 1 calc PR A 2
C32B C 0.3138(13) 0.2897(4) 0.6277(10) 0.062(4) Uani 0.50 1 d PD A 2
H32D H 0.2329 0.2662 0.6092 0.075 Uiso 0.50 1 calc PR A 2
H32E H 0.3775 0.2743 0.6832 0.075 Uiso 0.50 1 calc PR A 2
H32F H 0.3697 0.2959 0.5660 0.075 Uiso 0.50 1 calc PR A 2
O40 O 0.3118(4) 0.49253(10) 0.7486(2) 0.0684(11) Uani 1 1 d . C .
H40 H 0.3051 0.5236 0.7653 0.103 Uiso 1 1 calc R . .
C41 C 0.3375(5) 0.46208(17) 0.8411(3) 0.0502(11) Uani 1 1 d . . .
H41A H 0.2799 0.4299 0.8361 0.060 Uiso 0.50 1 calc PR B 1
H41B H 0.3101 0.4813 0.9037 0.060 Uiso 0.50 1 calc PR B 1
H41C H 0.3135 0.4258 0.8247 0.060 Uiso 0.50 1 d PR B 2
H41D H 0.2734 0.4738 0.8960 0.060 Uiso 0.50 1 d PR B 2
C42A C 0.492(6) 0.4508(19) 0.847(3) 0.094(10) Uani 0.50 1 d P C 1
H42A H 0.5162 0.4297 0.9095 0.142 Uiso 0.50 1 calc PR C 1
H42B H 0.5474 0.4830 0.8526 0.142 Uiso 0.50 1 calc PR C 1
H42C H 0.5175 0.4321 0.7847 0.142 Uiso 0.50 1 calc PR C 1
C42B C 0.494(6) 0.4669(18) 0.884(3) 0.094(10) Uani 0.50 1 d P C 2
H42D H 0.5086 0.4456 0.9466 0.142 Uiso 0.50 1 calc PR C 2
H42E H 0.5147 0.5029 0.9017 0.142 Uiso 0.50 1 calc PR C 2
H42F H 0.5593 0.4554 0.8308 0.142 Uiso 0.50 1 calc PR C 2
H131 H 0.122(6) 0.5052(11) 0.562(4) 0.113 Uiso 1 1 d D D 4
H132 H 0.193(6) 0.479(2) 0.635(3) 0.113 Uiso 1 1 d D E 4
H141 H -0.011(5) 0.2579(19) 0.266(4) 0.113 Uiso 1 1 d D F 4
H142 H 0.120(3) 0.275(2) 0.262(4) 0.113 Uiso 1 1 d D G 4
H151 H -0.134(6) 0.2182(19) -0.039(3) 0.113 Uiso 1 1 d D H 4
H152 H -0.138(7) 0.222(2) 0.063(2) 0.113 Uiso 1 1 d D I 4
H30 H 0.060(3) 0.358(2) 0.613(5) 0.113 Uiso 1 1 d D . .

loop_
_atom_site_aniso_label
_atom_site_aniso_U_11
_atom_site_aniso_U_22
_atom_site_aniso_U_33
_atom_site_aniso_U_23
_atom_site_aniso_U_13
_atom_site_aniso_U_12
Co1 0.00692(19) 0.01031(19) 0.00923(18) 0.00001(14) 0.00014(14) 0.00004(14)
Co2 0.00739(19) 0.00889(19) 0.00927(18) -0.00076(14) -0.00014(14) -0.00049(14)
Co3 0.00776(19) 0.00892(19) 0.00875(18) -0.00008(14) 0.00012(14) -0.00017(14)
C1 0.0111(14) 0.0119(14) 0.0117(13) 0.0019(11) 0.0003(11) -0.0006(11)
C2 0.0129(14) 0.0119(14) 0.0111(13) 0.0006(11) 0.0005(11) 0.0026(11)
C3 0.0117(14) 0.0109(14) 0.0102(13) 0.0011(11) 0.0004(10) -0.0002(11)
C4 0.0104(14) 0.0168(15) 0.0129(14) 0.0011(11) -0.0015(11) -0.0012(11)
C5 0.0137(14) 0.0139(14) 0.0124(13) -0.0017(11) 0.0013(11) -0.0014(11)
C6 0.0107(14) 0.0123(14) 0.0136(13) 0.0016(11) 0.0001(11) 0.0001(11)
C7 0.0106(14) 0.0124(14) 0.0098(13) 0.0035(11) 0.0003(10) 0.0015(11)
C8 0.0081(13) 0.0110(14) 0.0125(13) -0.0004(11) 0.0007(10) 0.0003(10)
C9 0.0116(14) 0.0138(14) 0.0096(13) -0.0009(11) -0.0001(10) -0.0004(11)
C10 0.0093(13) 0.0122(14) 0.0131(13) 0.0001(11) -0.0010(10) -0.0004(11)
C11 0.0166(14) 0.0112(14) 0.0146(14) -0.0030(11) 0.0001(11) -0.0005(11)
C12 0.0179(15) 0.0140(15) 0.0083(13) -0.0008(11) 0.0001(11) -0.0003(11)
C13 0.0092(13) 0.0114(14) 0.0132(13) -0.0010(11) 0.0026(11) 0.0020(11)
C14 0.0091(14) 0.0125(14) 0.0125(14) -0.0020(11) 0.0006(10) -0.0003(11)
C15 0.0120(14) 0.0153(14) 0.0131(13) 0.0006(11) 0.0008(11) 0.0017(11)
C16 0.0142(14) 0.0166(15) 0.0113(13) -0.0012(11) 0.0014(11) -0.0005(11)
C17 0.0137(15) 0.0173(15) 0.0144(14) 0.0003(12) 0.0009(11) 0.0003(11)
C18 0.0137(15) 0.0240(16) 0.0210(15) -0.0095(13) -0.0009(12) -0.0031(12)
C19 0.0152(15) 0.0258(17) 0.0180(15) -0.0102(13) 0.0008(12) -0.0001(13)
C20 0.0108(14) 0.0158(14) 0.0138(14) 0.0029(12) -0.0004(11) 0.0012(11)
C21 0.0119(14) 0.0141(14) 0.0088(13) 0.0017(11) 0.0017(10) -0.0021(11)
N1 0.0103(11) 0.0119(12) 0.0126(11) 0.0008(9) 0.0001(9) 0.0003(9)
N2 0.0127(12) 0.0121(12) 0.0095(11) -0.0006(9) 0.0008(9) -0.0006(9)
N3 0.0116(12) 0.0154(12) 0.0140(11) -0.0031(10) 0.0007(9) -0.0008(9)
O1 0.0076(9) 0.0125(10) 0.0139(9) -0.0008(8) -0.0010(7) 0.0006(7)
O2 0.0125(10) 0.0149(11) 0.0231(11) -0.0042(9) -0.0036(8) 0.0020(8)
O3 0.0104(9) 0.0113(10) 0.0119(9) -0.0015(8) 0.0030(7) 0.0000(7)
O4 0.0083(9) 0.0115(10) 0.0139(9) -0.0009(8) -0.0003(7) -0.0007(8)
O5 0.0140(10) 0.0109(10) 0.0098(9) 0.0004(7) -0.0003(7) -0.0011(8)
O6 0.0134(10) 0.0090(10) 0.0141(10) -0.0005(8) -0.0018(8) -0.0009(8)
O7 0.0280(12) 0.0133(10) 0.0086(9) -0.0022(8) 0.0040(8) -0.0025(9)
O8 0.0150(10) 0.0093(10) 0.0118(9) 0.0004(8) 0.0012(8) -0.0008(8)
O9 0.0123(10) 0.0170(10) 0.0138(10) -0.0034(8) 0.0037(8) -0.0015(8)
O10 0.0101(10) 0.0191(11) 0.0188(10) -0.0049(9) -0.0003(8) 0.0006(8)
O11 0.0148(10) 0.0193(11) 0.0171(10) -0.0068(9) 0.0010(8) 0.0009(8)
O12 0.0083(9) 0.0141(10) 0.0097(9) -0.0008(7) -0.0007(7) 0.0005(7)
O13 0.0180(11) 0.0162(10) 0.0132(10) -0.0022(8) -0.0001(8) 0.0024(8)
O14 0.0147(10) 0.0104(10) 0.0184(10) -0.0008(8) 0.0013(8) -0.0015(8)
O15 0.0310(12) 0.0122(11) 0.0146(10) 0.0025(8) 0.0013(9) 0.0013(9)
O30 0.0182(11) 0.0254(12) 0.0253(12) 0.0139(10) 0.0035(9) 0.0022(9)
C31A 0.043(5) 0.041(5) 0.031(4) 0.002(4) 0.008(4) -0.002(4)
C32A 0.048(6) 0.089(10) 0.059(8) 0.027(7) -0.017(5) -0.004(7)
C31B 0.052(6) 0.075(7) 0.057(6) 0.008(5) 0.010(5) -0.012(5)
C32B 0.073(9) 0.049(7) 0.070(9) -0.001(6) 0.051(8) -0.003(6)
O40 0.115(3) 0.0277(15) 0.0549(18) -0.0207(14) -0.0621(19) 0.0292(17)
C41 0.055(3) 0.042(2) 0.052(3) -0.005(2) -0.012(2) 0.008(2)
C42A 0.059(4) 0.12(3) 0.10(2) 0.054(15) -0.029(17) 0.000(15)
C42B 0.059(4) 0.12(3) 0.10(2) 0.054(15) -0.029(17) 0.000(15)

loop_
_atom_type_symbol
_atom_type_description
_atom_type_scat_dispersion_real
_atom_type_scat_dispersion_imag
_atom_type_scat_source
Co Co 0.3494 0.9721 'International Tables Vol C Tables 4.2.6.8 and 6.1.1.4'
C C 0.0033 0.0016 'International Tables Vol C Tables 4.2.6.8 and 6.1.1.4'
H H 0.0000 0.0000 'International Tables Vol C Tables 4.2.6.8 and 6.1.1.4'
N N 0.0061 0.0033 'International Tables Vol C Tables 4.2.6.8 and 6.1.1.4'
O O 0.0106 0.0060 'International Tables Vol C Tables 4.2.6.8 and 6.1.1.4'

loop_
_geom_angle_atom_site_label_1
_geom_angle_atom_site_label_2
_geom_angle_atom_site_label_3
_geom_angle
_geom_angle_site_symmetry_1
_geom_angle_site_symmetry_3
O5 Co1 O13 85.87(8) . .
O5 Co1 O1 89.52(7) . .
O13 Co1 O1 173.16(8) . .
O5 Co1 O30 175.96(8) . .
O13 Co1 O30 90.59(9) . .
O1 Co1 O30 94.18(8) . .
O5 Co1 O4 90.18(7) . 1_455
O13 Co1 O4 86.32(8) . 1_455
O1 Co1 O4 98.76(7) . 1_455
O30 Co1 O4 87.64(8) . 1_455
O5 Co1 N1 93.01(8) . .
O13 Co1 N1 97.65(8) . .
O1 Co1 N1 77.53(8) . .
O30 Co1 N1 89.39(8) . .
O4 Co1 N1 175.07(8) 1_455 .
O9 Co2 O6 84.30(7) . .
O9 Co2 O12 90.51(7) . 1_455
O6 Co2 O12 93.90(7) . 1_455
O9 Co2 O1 91.33(7) . .
O6 Co2 O1 90.48(7) . .
O12 Co2 O1 175.40(7) 1_455 .
O9 Co2 O14 87.55(8) . .
O6 Co2 O14 171.55(8) . .
O12 Co2 O14 88.39(7) 1_455 .
O1 Co2 O14 87.48(7) . .
O9 Co2 O3 176.28(7) . 1_455
O6 Co2 O3 98.38(7) . 1_455
O12 Co2 O3 91.89(7) 1_455 1_455
O1 Co2 O3 86.08(7) . 1_455
O14 Co2 O3 89.67(7) . 1_455
O10 Co3 O15 92.72(8) . .
O10 Co3 O8 89.02(7) . 3_565
O15 Co3 O8 86.02(8) . 3_565
O10 Co3 O12 99.46(7) . 1_455
O15 Co3 O12 105.10(8) . 1_455
O8 Co3 O12 165.54(7) 3_565 1_455
O10 Co3 N3 175.92(8) . 1_455
O15 Co3 N3 87.09(9) . 1_455
O8 Co3 N3 95.03(8) 3_565 1_455
O12 Co3 N3 76.67(8) 1_455 1_455
O10 Co3 N2 89.37(8) . 3_565
O15 Co3 N2 164.06(8) . 3_565
O8 Co3 N2 78.22(8) 3_565 3_565
O12 Co3 N2 90.11(8) 1_455 3_565
N3 Co3 N2 91.93(9) 1_455 3_565
N1 C1 C2 122.7(2) . .
N1 C1 C6 115.3(2) . .
C2 C1 C6 121.9(2) . .
C1 C2 C3 118.7(3) . .
C4 C3 C2 118.6(3) . .
C4 C3 C7 121.4(2) . .
C2 C3 C7 119.9(2) . .
C5 C4 C3 119.0(3) . .
N1 C5 C4 122.4(3) . .
O2 C6 O1 125.5(2) . .
O2 C6 C1 120.6(2) . .
O1 C6 C1 113.9(2) . .
O3 C7 O4 126.0(2) . .
O3 C7 C3 117.4(2) . .
O4 C7 C3 116.6(2) . .
N2 C8 C9 122.7(2) . .
N2 C8 C14 115.7(2) . .
C9 C8 C14 121.5(2) . .
C8 C9 C10 118.7(2) . .
C9 C10 C11 118.6(3) . .
C9 C10 C13 120.6(2) . .
C11 C10 C13 120.8(2) . .
C10 C11 C12 119.4(3) . .
N2 C12 C11 122.3(2) . .
O6 C13 O5 128.0(3) . .
O6 C13 C10 116.8(2) . .
O5 C13 C10 115.2(2) . .
O7 C14 O8 125.1(2) . .
O7 C14 C8 117.5(2) . .
O8 C14 C8 117.4(2) . .
N3 C15 C16 123.3(3) . .
N3 C15 C21 115.5(2) . .
C16 C15 C21 121.1(2) . .
C15 C16 C17 119.1(3) . .
C16 C17 C18 118.0(3) . .
C16 C17 C20 120.1(2) . .
C18 C17 C20 121.9(3) . .
C19 C18 C17 119.4(3) . .
N3 C19 C18 122.7(3) . .
O9 C20 O10 127.6(3) . .
O9 C20 C17 115.8(2) . .
O10 C20 C17 116.6(2) . .
O11 C21 O12 126.7(2) . .
O11 C21 C15 118.9(2) . .
O12 C21 C15 114.4(2) . .
C5 N1 C1 118.4(2) . .
C5 N1 Co1 127.72(19) . .
C1 N1 Co1 113.71(17) . .
C12 N2 C8 118.3(2) . .
C12 N2 Co3 129.24(18) . 3_565
C8 N2 Co3 112.43(17) . 3_565
C19 N3 C15 117.6(2) . .
C19 N3 Co3 129.04(19) . 1_655
C15 N3 Co3 113.39(18) . 1_655
C6 O1 Co1 117.56(16) . .
C6 O1 Co2 126.81(17) . .
Co1 O1 Co2 114.19(8) . .
C7 O3 Co2 122.70(17) . 1_655
C7 O4 Co1 127.05(17) . 1_655
C13 O5 Co1 126.55(17) . .
C13 O6 Co2 133.82(17) . .
C14 O8 Co3 115.87(16) . 3_565
C20 O9 Co2 133.41(18) . .
C20 O10 Co3 128.61(18) . .
C21 O12 Co2 123.56(16) . 1_655
C21 O12 Co3 114.47(16) . 1_655
Co2 O12 Co3 121.22(8) 1_655 1_655
C31B O30 C31A 52.6(5) . .
C31B O30 Co1 133.3(4) . .
C31A O30 Co1 123.6(3) . .
O30 C31A C32A 110.4(7) . .
O30 C31B C32B 110.0(8) . .
O40 C41 C42A 106(2) . .
O40 C41 C42B 111(2) . .
C42A C41 C42B 24(3) . .

loop_
_geom_bond_atom_site_label_1
_geom_bond_atom_site_label_2
_geom_bond_distance
_geom_bond_site_symmetry_2
Co1 O5 2.0515(18) .
Co1 O13 2.0664(19) .
Co1 O1 2.0740(18) .
Co1 O30 2.081(2) .
Co1 O4 2.1158(18) 1_455
Co1 N1 2.119(2) .
Co2 O9 2.0702(19) .
Co2 O6 2.0730(18) .
Co2 O12 2.0842(18) 1_455
Co2 O1 2.0986(18) .
Co2 O14 2.112(2) .
Co2 O3 2.1194(18) 1_455
Co3 O10 2.0543(19) .
Co3 O15 2.074(2) .
Co3 O8 2.1066(18) 3_565
Co3 O12 2.1315(18) 1_455
Co3 N3 2.139(2) 1_455
Co3 N2 2.144(2) 3_565
C1 N1 1.348(4) .
C1 C2 1.381(4) .
C1 C6 1.514(4) .
C2 C3 1.397(4) .
C3 C4 1.389(4) .
C3 C7 1.511(4) .
C4 C5 1.387(4) .
C5 N1 1.339(4) .
C6 O2 1.229(3) .
C6 O1 1.289(3) .
C7 O3 1.258(3) .
C7 O4 1.262(3) .
C8 N2 1.352(3) .
C8 C9 1.385(4) .
C8 C14 1.510(4) .
C9 C10 1.389(4) .
C10 C11 1.388(4) .
C10 C13 1.504(4) .
C11 C12 1.389(4) .
C12 N2 1.337(4) .
C13 O6 1.254(3) .
C13 O5 1.260(3) .
C14 O7 1.249(3) .
C14 O8 1.267(3) .
C15 N3 1.347(4) .
C15 C16 1.377(4) .
C15 C21 1.514(4) .
C16 C17 1.389(4) .
C17 C18 1.392(4) .
C17 C20 1.514(4) .
C18 C19 1.385(4) .
C19 N3 1.338(4) .
C20 O9 1.249(3) .
C20 O10 1.261(3) .
C21 O11 1.225(3) .
C21 O12 1.287(3) .
N2 Co3 2.144(2) 3_565
N3 Co3 2.139(2) 1_655
O3 Co2 2.1194(18) 1_655
O4 Co1 2.1158(18) 1_655
O8 Co3 2.1066(18) 3_565
O12 Co2 2.0842(18) 1_655
O12 Co3 2.1315(18) 1_655
O30 C31B 1.459(9) .
O30 C31A 1.527(8) .
C31A C32A 1.540(10) .
C31B C32B 1.594(11) .
O40 C41 1.433(5) .
C41 C42A 1.45(6) .
C41 C42B 1.51(5) .
